data_1526492
loop_
_publ_author_name
'Jobic, S.'
'Brec, R.'
'Pasturel, A.'
'Koo, H.-J.'
'Whangbo Myunghwan'

_publ_section_title
;
 Theoretical study of possible iridium ditelluride phases attainable under
 high pressure
;
_journal_name_full 'Journal of Solid State Chemistry'
_journal_page_first 63
_journal_page_last 68
_journal_volume 162
_journal_year 2001
_chemical_formula_sum 'Ir Te2'
_space_group_IT_number 164
_symmetry_space_group_name_Hall '-P 3 2"'
_symmetry_space_group_name_H-M 'P -3 m 1'
_cell_angle_alpha 90
_cell_angle_beta 90
_cell_angle_gamma 120
_cell_formula_units_Z 1
_cell_length_a 3.9912
_cell_length_b 3.9912
_cell_length_c 5.4709
_cell_volume 75.474
_citation_journal_id_ASTM JSSCBI
_cod_data_source_file Jobic_JSSCBI_2001_1735.cif
_cod_data_source_block Ir1Te2
_cod_original_cell_volume 75.47383
_cod_original_formula_sum 'Ir1 Te2'
_cod_database_code 1526492

loop_
_symmetry_equiv_pos_as_xyz
x,y,z
-y,x-y,z
-x+y,-x,z
y,x,-z
-x,-x+y,-z
x-y,-y,-z
-x,-y,-z
y,-x+y,-z
x-y,x,-z
-y,-x,z
x,x-y,z
-x+y,y,z

loop_
_atom_site_label
_atom_site_type_symbol
_atom_site_fract_x
_atom_site_fract_y
_atom_site_fract_z
_atom_site_occupancy
_atom_site_U_iso_or_equiv
Te1 Te-1 0.3333 0.6667 0.7489 1 0.0
Ir1 Ir+3 0 0 0 1 0.0
